data_7042617
loop_
_publ_author_name
'Xu, Ya'
'Yuan, Dan'
'Wang, Yaorong'
'Yao, Yingming'

_publ_section_title
;
 Aluminum complexes derived from a hexadentate salen-type Schiff base:
 synthesis, structure, and catalysis for cyclic carbonate synthesis
;
_journal_name_full 'Dalton Trans.'
_journal_paper_doi 10.1039/C7DT00789B
_journal_year 2017
_chemical_formula_moiety '4(C45 H57 Al N2 O4), C4H8O, 0.5(C6H14)'
_chemical_formula_sum 'C187 H243 Al4 N8 O17'
_chemical_formula_weight 2982.81
_chemical_name_systematic
; 
 ? 
;
_space_group_IT_number 2
_symmetry_cell_setting triclinic
_symmetry_space_group_name_Hall '-P 1'
_symmetry_space_group_name_H-M 'P -1'
_atom_sites_solution_hydrogens geom
_atom_sites_solution_primary direct
_atom_sites_solution_secondary difmap
_audit_creation_method SHELXL-97
_audit_update_record
;
2017-03-02 deposited with the CCDC.
2017-03-28 downloaded from the CCDC.
;
_cell_angle_alpha 92.953(4)
_cell_angle_beta 111.549(4)
_cell_angle_gamma 92.257(4)
_cell_formula_units_Z 1
_cell_length_a 16.3401(8)
_cell_length_b 16.3450(7)
_cell_length_c 18.5163(8)
_cell_measurement_reflns_used 5995
_cell_measurement_temperature 223(2)
_cell_measurement_theta_max 29.3870
_cell_measurement_theta_min 3.4620
_cell_volume 4584.5(4)
_computing_cell_refinement
;
CrysAlisPro, Agilent Technologies,
Version 1.171.36.32 (release 02-08-2013 CrysAlis171 .NET)
(compiled Aug  2 2013,16:46:58)
;
_computing_data_collection
;
CrysAlisPro, Agilent Technologies,
Version 1.171.36.32 (release 02-08-2013 CrysAlis171 .NET)
(compiled Aug  2 2013,16:46:58)
;
_computing_data_reduction
;
CrysAlisPro, Agilent Technologies,
Version 1.171.36.32 (release 02-08-2013 CrysAlis171 .NET)
(compiled Aug  2 2013,16:46:58)
;
_computing_publication_material
;
O. V. Dolomanov, L. J. Bourhis, R. J. Gildea, J. A. K. Howard and H. Puschmann,
OLEX2: a complete structure solution, refinement and analysis program.
J. Appl. Cryst. (2009). 42, 339-341.
;
_computing_structure_refinement 'SHELXL-97 (Sheldrick, 1997)'
_computing_structure_solution 'SHELXS-97 (Sheldrick, 1990)'
_diffrn_ambient_temperature 223(2)
_diffrn_detector_area_resol_mean 10.4471
_diffrn_measured_fraction_theta_full 0.999
_diffrn_measured_fraction_theta_max 0.999
_diffrn_measurement_device_type 'Xcalibur, Atlas, Gemini'
_diffrn_measurement_method '\w scans'
_diffrn_radiation_monochromator graphite
_diffrn_radiation_source 'fine-focus sealed tube'
_diffrn_radiation_type MoK\a
_diffrn_radiation_wavelength 0.71073
_diffrn_reflns_av_R_equivalents 0.0771
_diffrn_reflns_av_sigmaI/netI 0.1258
_diffrn_reflns_limit_h_max 20
_diffrn_reflns_limit_h_min -20
_diffrn_reflns_limit_k_max 20
_diffrn_reflns_limit_k_min -20
_diffrn_reflns_limit_l_max 23
_diffrn_reflns_limit_l_min -23
_diffrn_reflns_number 49887
_diffrn_reflns_theta_full 26.37
_diffrn_reflns_theta_max 26.37
_diffrn_reflns_theta_min 2.83
_exptl_absorpt_coefficient_mu 0.086
_exptl_absorpt_correction_T_max 1.00000
_exptl_absorpt_correction_T_min 0.50799
_exptl_absorpt_correction_type multi-scan
_exptl_absorpt_process_details
;
CrysAlisPro, Agilent Technologies,
Version 1.171.36.32 (release 02-08-2013 CrysAlis171 .NET)
(compiled Aug  2 2013,16:46:58)
Empirical absorption correction using spherical harmonics,
 implemented in SCALE3 ABSPACK scaling algorithm.
;
_exptl_crystal_colour 'clear light orange'
_exptl_crystal_density_diffrn 1.080
_exptl_crystal_density_method 'not measured'
_exptl_crystal_description plate
_exptl_crystal_F_000 1609
_exptl_crystal_size_max 0.7500
_exptl_crystal_size_mid 0.5000
_exptl_crystal_size_min 0.2000
_refine_diff_density_max 0.531
_refine_diff_density_min -0.251
_refine_diff_density_rms 0.066
_refine_ls_extinction_method none
_refine_ls_goodness_of_fit_ref 1.022
_refine_ls_hydrogen_treatment constr
_refine_ls_matrix_type full
_refine_ls_number_parameters 981
_refine_ls_number_reflns 18737
_refine_ls_number_restraints 22
_refine_ls_restrained_S_all 1.025
_refine_ls_R_factor_all 0.1697
_refine_ls_R_factor_gt 0.0896
_refine_ls_shift/su_max 0.000
_refine_ls_shift/su_mean 0.000
_refine_ls_structure_factor_coef Fsqd
_refine_ls_weighting_details 'calc w=1/[\s^2^(Fo^2^)+(0.1074P)^2^+5.5791P] where P=(Fo^2^+2Fc^2^)/3'
_refine_ls_weighting_scheme calc
_refine_ls_wR_factor_gt 0.2430
_refine_ls_wR_factor_ref 0.2857
_reflns_number_gt 9712
_reflns_number_total 18737
_reflns_threshold_expression >2sigma(I)
_cod_data_source_file c7dt00789b2.cif
_cod_data_source_block g160429a
_cod_database_code 7042617

loop_
_symmetry_equiv_pos_as_xyz
'x, y, z'
'-x, -y, -z'

loop_
_atom_site_label
_atom_site_type_symbol
_atom_site_fract_x
_atom_site_fract_y
_atom_site_fract_z
_atom_site_U_iso_or_equiv
_atom_site_adp_type
_atom_site_occupancy
_atom_site_symmetry_multiplicity
_atom_site_calc_flag
_atom_site_refinement_flags
_atom_site_disorder_assembly
_atom_site_disorder_group
Al1 Al 0.42278(9) 0.36678(7) 0.31562(7) 0.0349(3) Uani 1 1 d . . .
Al2 Al 0.76676(8) 0.10628(7) 0.59818(7) 0.0343(3) Uani 1 1 d . . .
N1 N 0.5041(2) 0.4628(2) 0.3046(2) 0.0387(9) Uani 1 1 d . . .
N2 N 0.3568(2) 0.2615(2) 0.33358(19) 0.0347(8) Uani 1 1 d . . .
N3 N 0.8258(2) 0.0305(2) 0.5391(2) 0.0355(8) Uani 1 1 d . . .
N4 N 0.7059(2) 0.1923(2) 0.6462(2) 0.0377(8) Uani 1 1 d . . .
O1 O 0.5664(2) 0.40734(18) 0.44618(17) 0.0443(8) Uani 1 1 d . . .
O2 O 0.4561(2) 0.29802(18) 0.47556(17) 0.0438(8) Uani 1 1 d . . .
O3 O 0.35432(19) 0.36918(17) 0.21410(17) 0.0408(7) Uani 1 1 d . . .
O4 O 0.49807(18) 0.29549(16) 0.29913(16) 0.0345(7) Uani 1 1 d . . .
O5 O 0.66607(19) 0.07074(18) 0.44448(17) 0.0421(7) Uani 1 1 d . . .
O6 O 0.57889(19) 0.15544(18) 0.51746(18) 0.0430(8) Uani 1 1 d . . .
O7 O 0.86326(19) 0.10721(17) 0.68537(16) 0.0384(7) Uani 1 1 d . . .
O8 O 0.80267(19) 0.19371(16) 0.55807(16) 0.0368(7) Uani 1 1 d . . .
C1 C 0.5951(3) 0.3671(3) 0.5175(2) 0.0427(11) Uani 1 1 d . . .
H1A H 0.6397 0.4022 0.5590 0.051 Uiso 1 1 calc R . .
H1B H 0.6207 0.3154 0.5110 0.051 Uiso 1 1 calc R . .
C2 C 0.5152(3) 0.3513(3) 0.5372(3) 0.0447(11) Uani 1 1 d . . .
H2A H 0.5310 0.3255 0.5868 0.054 Uiso 1 1 calc R . .
H2B H 0.4881 0.4028 0.5417 0.054 Uiso 1 1 calc R . .
C3 C 0.5955(3) 0.4760(3) 0.3499(3) 0.0416(11) Uani 1 1 d . . .
C4 C 0.6546(3) 0.5141(3) 0.3230(3) 0.0550(13) Uani 1 1 d . . .
H4 H 0.6337 0.5355 0.2738 0.066 Uiso 1 1 calc R . .
C5 C 0.7446(4) 0.5215(3) 0.3674(4) 0.0667(16) Uani 1 1 d . . .
H5 H 0.7840 0.5479 0.3485 0.080 Uiso 1 1 calc R . .
C6 C 0.7756(4) 0.4896(3) 0.4397(4) 0.0650(16) Uani 1 1 d . . .
H6 H 0.8363 0.4945 0.4698 0.078 Uiso 1 1 calc R . .
C7 C 0.7182(3) 0.4505(3) 0.4681(3) 0.0535(13) Uani 1 1 d . . .
H7 H 0.7396 0.4295 0.5174 0.064 Uiso 1 1 calc R . .
C8 C 0.6286(3) 0.4427(3) 0.4231(3) 0.0410(11) Uani 1 1 d . . .
C9 C 0.3140(3) 0.2633(2) 0.3885(2) 0.0354(10) Uani 1 1 d . . .
C10 C 0.2258(3) 0.2457(3) 0.3704(3) 0.0510(12) Uani 1 1 d . . .
H10 H 0.1892 0.2273 0.3193 0.061 Uiso 1 1 calc R . .
C11 C 0.1907(4) 0.2556(3) 0.4286(3) 0.0620(15) Uani 1 1 d . . .
H11 H 0.1303 0.2435 0.4166 0.074 Uiso 1 1 calc R . .
C12 C 0.2446(4) 0.2829(3) 0.5035(3) 0.0636(15) Uani 1 1 d . . .
H12 H 0.2202 0.2905 0.5420 0.076 Uiso 1 1 calc R . .
C13 C 0.3345(4) 0.2994(3) 0.5226(3) 0.0503(12) Uani 1 1 d . . .
H13 H 0.3712 0.3178 0.5736 0.060 Uiso 1 1 calc R . .
C14 C 0.3686(3) 0.2884(3) 0.4653(3) 0.0400(11) Uani 1 1 d . . .
C15 C 0.3307(3) 0.4335(3) 0.1731(3) 0.0382(10) Uani 1 1 d . . .
C16 C 0.2546(3) 0.4262(3) 0.1032(3) 0.0423(11) Uani 1 1 d . . .
C17 C 0.2301(4) 0.4965(3) 0.0637(3) 0.0539(13) Uani 1 1 d . . .
H17 H 0.1783 0.4926 0.0189 0.065 Uiso 1 1 calc R . .
C18 C 0.2776(4) 0.5740(3) 0.0861(3) 0.0583(14) Uani 1 1 d . A .
C19 C 0.3526(4) 0.5779(3) 0.1509(3) 0.0548(14) Uani 1 1 d . . .
H19 H 0.3866 0.6279 0.1667 0.066 Uiso 1 1 calc R . .
C20 C 0.3816(3) 0.5090(3) 0.1954(3) 0.0428(11) Uani 1 1 d . . .
C21 C 0.4670(3) 0.5171(3) 0.2558(3) 0.0461(12) Uani 1 1 d . . .
H21 H 0.5000 0.5670 0.2608 0.055 Uiso 1 1 calc R . .
C22 C 0.2041(3) 0.3427(3) 0.0725(3) 0.0566(14) Uani 1 1 d . . .
C23 C 0.1246(5) 0.3504(4) -0.0045(4) 0.107(3) Uani 1 1 d . . .
H23A H 0.1456 0.3709 -0.0432 0.161 Uiso 1 1 calc R . .
H23B H 0.0846 0.3882 0.0048 0.161 Uiso 1 1 calc R . .
H23C H 0.0939 0.2969 -0.0230 0.161 Uiso 1 1 calc R . .
C24 C 0.1687(4) 0.3078(4) 0.1311(4) 0.0811(19) Uani 1 1 d . . .
H24A H 0.1424 0.2528 0.1123 0.122 Uiso 1 1 calc R . .
H24B H 0.1245 0.3425 0.1371 0.122 Uiso 1 1 calc R . .
H24C H 0.2167 0.3058 0.1809 0.122 Uiso 1 1 calc R . .
C25 C 0.2650(5) 0.2833(3) 0.0546(3) 0.0737(18) Uani 1 1 d . . .
H25A H 0.2836 0.3041 0.0146 0.111 Uiso 1 1 calc R . .
H25B H 0.2337 0.2301 0.0364 0.111 Uiso 1 1 calc R . .
H25C H 0.3163 0.2780 0.1014 0.111 Uiso 1 1 calc R . .
C26 C 0.2415(5) 0.6454(3) 0.0372(3) 0.077(2) Uani 1 1 d D . .
C27 C 0.2260(5) 0.6233(4) -0.0473(3) 0.0763(18) Uani 1 1 d . A .
H27A H 0.2814 0.6111 -0.0522 0.114 Uiso 1 1 calc R . .
H27B H 0.2017 0.6691 -0.0780 0.114 Uiso 1 1 calc R . .
H27C H 0.1848 0.5756 -0.0660 0.114 Uiso 1 1 calc R . .
C28 C 0.1712(11) 0.6847(7) 0.0553(8) 0.093(3) Uani 0.50 1 d PD A 1
H28A H 0.1506 0.7293 0.0219 0.140 Uiso 0.50 1 calc PR A 1
H28B H 0.1940 0.7060 0.1093 0.140 Uiso 0.50 1 calc PR A 1
H28C H 0.1226 0.6445 0.0467 0.140 Uiso 0.50 1 calc PR A 1
C29 C 0.3228(10) 0.7125(7) 0.0536(8) 0.093(3) Uani 0.50 1 d PD A 1
H29A H 0.3022 0.7590 0.0227 0.140 Uiso 0.50 1 calc PR A 1
H29B H 0.3684 0.6878 0.0395 0.140 Uiso 0.50 1 calc PR A 1
H29C H 0.3466 0.7309 0.1084 0.140 Uiso 0.50 1 calc PR A 1
C28A C 0.1405(9) 0.6491(7) 0.0335(8) 0.093(3) Uani 0.50 1 d PD A 2
H28D H 0.1125 0.6933 0.0023 0.140 Uiso 0.50 1 calc PR A 2
H28E H 0.1409 0.6589 0.0858 0.140 Uiso 0.50 1 calc PR A 2
H28F H 0.1079 0.5974 0.0104 0.140 Uiso 0.50 1 calc PR A 2
C29A C 0.2867(11) 0.7263(6) 0.0728(8) 0.093(3) Uani 0.50 1 d PD A 2
H29D H 0.2604 0.7688 0.0384 0.140 Uiso 0.50 1 calc PR A 2
H29E H 0.3487 0.7255 0.0809 0.140 Uiso 0.50 1 calc PR A 2
H29F H 0.2804 0.7376 0.1224 0.140 Uiso 0.50 1 calc PR A 2
C30 C 0.4721(3) 0.2301(2) 0.2486(2) 0.0316(9) Uani 1 1 d . . .
C31 C 0.5185(3) 0.2090(3) 0.1987(3) 0.0369(10) Uani 1 1 d . . .
C32 C 0.4878(3) 0.1400(3) 0.1483(3) 0.0440(11) Uani 1 1 d . . .
H32 H 0.5179 0.1273 0.1149 0.053 Uiso 1 1 calc R . .
C33 C 0.4147(3) 0.0866(3) 0.1423(3) 0.0446(11) Uani 1 1 d . . .
C34 C 0.3725(3) 0.1074(2) 0.1915(2) 0.0340(10) Uani 1 1 d . . .
H34 H 0.3245 0.0733 0.1910 0.041 Uiso 1 1 calc R . .
C35 C 0.3987(3) 0.1784(2) 0.2429(2) 0.0313(9) Uani 1 1 d . . .
C36 C 0.3507(3) 0.1927(3) 0.2928(2) 0.0336(9) Uani 1 1 d . . .
H36 H 0.3125 0.1499 0.2964 0.040 Uiso 1 1 calc R . .
C37 C 0.5951(3) 0.2655(3) 0.1959(3) 0.0458(12) Uani 1 1 d . . .
C38 C 0.6682(3) 0.2802(3) 0.2776(3) 0.0560(14) Uani 1 1 d . . .
H38A H 0.7141 0.3182 0.2753 0.084 Uiso 1 1 calc R . .
H38B H 0.6930 0.2285 0.2950 0.084 Uiso 1 1 calc R . .
H38C H 0.6433 0.3031 0.3138 0.084 Uiso 1 1 calc R . .
C39 C 0.5588(4) 0.3471(3) 0.1658(3) 0.0564(14) Uani 1 1 d . . .
H39A H 0.5173 0.3380 0.1125 0.085 Uiso 1 1 calc R . .
H39B H 0.6070 0.3849 0.1677 0.085 Uiso 1 1 calc R . .
H39C H 0.5291 0.3703 0.1981 0.085 Uiso 1 1 calc R . .
C40 C 0.6376(4) 0.2279(3) 0.1416(4) 0.0664(16) Uani 1 1 d . . .
H40A H 0.5947 0.2222 0.0887 0.100 Uiso 1 1 calc R . .
H40B H 0.6573 0.1743 0.1580 0.100 Uiso 1 1 calc R . .
H40C H 0.6876 0.2633 0.1438 0.100 Uiso 1 1 calc R . .
C41 C 0.3860(4) 0.0149(3) 0.0809(3) 0.0604(15) Uani 1 1 d . . .
C42 C 0.3541(5) 0.0483(4) -0.0009(3) 0.089(2) Uani 1 1 d . . .
H42A H 0.3055 0.0830 -0.0068 0.133 Uiso 1 1 calc R . .
H42B H 0.3346 0.0028 -0.0402 0.133 Uiso 1 1 calc R . .
H42C H 0.4022 0.0802 -0.0070 0.133 Uiso 1 1 calc R . .
C43 C 0.4647(5) -0.0392(4) 0.0909(5) 0.095(2) Uani 1 1 d . . .
H43A H 0.5112 -0.0075 0.0822 0.143 Uiso 1 1 calc R . .
H43B H 0.4453 -0.0865 0.0536 0.143 Uiso 1 1 calc R . .
H43C H 0.4868 -0.0576 0.1433 0.143 Uiso 1 1 calc R . .
C44 C 0.3094(5) -0.0374(4) 0.0870(4) 0.080(2) Uani 1 1 d . . .
H44A H 0.3270 -0.0576 0.1385 0.120 Uiso 1 1 calc R . .
H44B H 0.2936 -0.0834 0.0482 0.120 Uiso 1 1 calc R . .
H44C H 0.2591 -0.0043 0.0780 0.120 Uiso 1 1 calc R . .
C45 C 0.3663(3) 0.4426(3) 0.3688(3) 0.0465(12) Uani 1 1 d . . .
H45A H 0.3570 0.4939 0.3437 0.070 Uiso 1 1 calc R . .
H45B H 0.4044 0.4531 0.4230 0.070 Uiso 1 1 calc R . .
H45C H 0.3101 0.4175 0.3654 0.070 Uiso 1 1 calc R . .
C46 C 0.5843(3) 0.1053(3) 0.3985(3) 0.0436(11) Uani 1 1 d . . .
H46A H 0.5540 0.0708 0.3503 0.052 Uiso 1 1 calc R . .
H46B H 0.5962 0.1605 0.3849 0.052 Uiso 1 1 calc R . .
C47 C 0.5292(3) 0.1088(3) 0.4468(3) 0.0478(12) Uani 1 1 d . . .
H47A H 0.4744 0.1347 0.4194 0.057 Uiso 1 1 calc R . .
H47B H 0.5144 0.0532 0.4576 0.057 Uiso 1 1 calc R . .
C48 C 0.8042(3) 0.0248(3) 0.4567(2) 0.0383(10) Uani 1 1 d . . .
C49 C 0.8633(3) 0.0007(3) 0.4226(3) 0.0462(12) Uani 1 1 d . . .
H49 H 0.9193 -0.0144 0.4545 0.055 Uiso 1 1 calc R . .
C50 C 0.8413(4) -0.0017(3) 0.3427(3) 0.0572(14) Uani 1 1 d . . .
H50 H 0.8817 -0.0189 0.3206 0.069 Uiso 1 1 calc R . .
C51 C 0.7593(4) 0.0216(3) 0.2959(3) 0.0594(14) Uani 1 1 d . . .
H51 H 0.7439 0.0201 0.2417 0.071 Uiso 1 1 calc R . .
C52 C 0.6998(3) 0.0471(3) 0.3284(3) 0.0491(12) Uani 1 1 d . . .
H52 H 0.6444 0.0635 0.2963 0.059 Uiso 1 1 calc R . .
C53 C 0.7218(3) 0.0484(3) 0.4078(3) 0.0393(10) Uani 1 1 d . . .
C54 C 0.6212(3) 0.1736(3) 0.6504(3) 0.0423(11) Uani 1 1 d . . .
C55 C 0.6047(4) 0.1777(4) 0.7183(3) 0.0627(15) Uani 1 1 d . . .
H55 H 0.6502 0.1940 0.7661 0.075 Uiso 1 1 calc R . .
C56 C 0.5203(4) 0.1575(4) 0.7153(4) 0.0768(18) Uani 1 1 d . . .
H56 H 0.5082 0.1604 0.7612 0.092 Uiso 1 1 calc R . .
C57 C 0.4536(4) 0.1329(4) 0.6446(4) 0.0684(16) Uani 1 1 d . . .
H57 H 0.3969 0.1176 0.6433 0.082 Uiso 1 1 calc R . .
C58 C 0.4692(3) 0.1305(3) 0.5765(3) 0.0513(13) Uani 1 1 d . . .
H58 H 0.4237 0.1148 0.5285 0.062 Uiso 1 1 calc R . .
C59 C 0.5539(3) 0.1517(3) 0.5803(3) 0.0405(11) Uani 1 1 d . . .
C60 C 0.9129(3) 0.0462(3) 0.7133(2) 0.0362(10) Uani 1 1 d . . .
C61 C 0.9617(3) 0.0459(3) 0.7952(2) 0.0378(10) Uani 1 1 d . . .
C62 C 1.0113(3) -0.0215(3) 0.8211(3) 0.0431(11) Uani 1 1 d . . .
H62 H 1.0419 -0.0228 0.8750 0.052 Uiso 1 1 calc R . .
C63 C 1.0193(3) -0.0875(3) 0.7733(2) 0.0361(10) Uani 1 1 d . . .
C64 C 0.9745(3) -0.0844(3) 0.6944(2) 0.0371(10) Uani 1 1 d . . .
H64 H 0.9792 -0.1272 0.6604 0.044 Uiso 1 1 calc R . .
C65 C 0.9214(3) -0.0185(3) 0.6628(2) 0.0367(10) Uani 1 1 d . . .
C66 C 0.8810(3) -0.0199(3) 0.5796(2) 0.0371(10) Uani 1 1 d . . .
H66 H 0.8961 -0.0621 0.5513 0.045 Uiso 1 1 calc R . .
C67 C 0.9541(4) 0.1157(3) 0.8505(3) 0.0559(14) Uani 1 1 d . . .
C68 C 0.8596(5) 0.1171(4) 0.8457(4) 0.089(2) Uani 1 1 d . . .
H68A H 0.8219 0.1292 0.7936 0.133 Uiso 1 1 calc R . .
H68B H 0.8556 0.1590 0.8831 0.133 Uiso 1 1 calc R . .
H68C H 0.8409 0.0639 0.8572 0.133 Uiso 1 1 calc R . .
C69 C 0.9842(4) 0.1980(3) 0.8296(3) 0.0742(18) Uani 1 1 d . . .
H69A H 1.0460 0.1976 0.8367 0.111 Uiso 1 1 calc R . .
H69B H 0.9763 0.2420 0.8632 0.111 Uiso 1 1 calc R . .
H69C H 0.9495 0.2067 0.7758 0.111 Uiso 1 1 calc R . .
C70 C 1.0146(5) 0.1043(4) 0.9360(3) 0.089(2) Uani 1 1 d . . .
H70A H 0.9930 0.0563 0.9539 0.134 Uiso 1 1 calc R . .
H70B H 1.0142 0.1524 0.9687 0.134 Uiso 1 1 calc R . .
H70C H 1.0742 0.0971 0.9387 0.134 Uiso 1 1 calc R . .
C71 C 1.0732(3) -0.1597(3) 0.8093(3) 0.0407(11) Uani 1 1 d . . .
C72 C 1.1613(3) -0.1281(3) 0.8736(3) 0.0599(14) Uani 1 1 d . . .
H72A H 1.1923 -0.0900 0.8526 0.090 Uiso 1 1 calc R . .
H72B H 1.1971 -0.1740 0.8926 0.090 Uiso 1 1 calc R . .
H72C H 1.1497 -0.1002 0.9161 0.090 Uiso 1 1 calc R . .
C73 C 1.0195(4) -0.2109(4) 0.8454(4) 0.0713(17) Uani 1 1 d . . .
H73A H 1.0116 -0.1781 0.8873 0.107 Uiso 1 1 calc R . .
H73B H 1.0506 -0.2590 0.8658 0.107 Uiso 1 1 calc R . .
H73C H 0.9623 -0.2279 0.8059 0.107 Uiso 1 1 calc R . .
C74 C 1.0934(4) -0.2128(3) 0.7499(3) 0.0598(14) Uani 1 1 d . . .
H74A H 1.0388 -0.2335 0.7089 0.090 Uiso 1 1 calc R . .
H74B H 1.1261 -0.2585 0.7747 0.090 Uiso 1 1 calc R . .
H74C H 1.1285 -0.1806 0.7279 0.090 Uiso 1 1 calc R . .
C75 C 0.8417(3) 0.2641(2) 0.5978(2) 0.0364(10) Uani 1 1 d . . .
C76 C 0.9086(3) 0.3072(3) 0.5796(3) 0.0384(10) Uani 1 1 d . . .
C77 C 0.9469(3) 0.3793(3) 0.6236(3) 0.0458(12) Uani 1 1 d . . .
H77 H 0.9923 0.4066 0.6126 0.055 Uiso 1 1 calc R . .
C78 C 0.9235(3) 0.4152(3) 0.6835(3) 0.0467(12) Uani 1 1 d . B .
C79 C 0.8568(3) 0.3746(3) 0.6986(3) 0.0456(12) Uani 1 1 d . . .
H79 H 0.8377 0.3970 0.7370 0.055 Uiso 1 1 calc R . .
C80 C 0.8164(3) 0.2992(3) 0.6568(2) 0.0360(10) Uani 1 1 d . . .
C81 C 0.7425(3) 0.2653(3) 0.6715(3) 0.0410(11) Uani 1 1 d . . .
H81 H 0.7188 0.2981 0.7013 0.049 Uiso 1 1 calc R . .
C82 C 0.9388(3) 0.2734(3) 0.5154(3) 0.0505(12) Uani 1 1 d . . .
C83 C 1.0063(4) 0.3344(4) 0.5024(4) 0.0776(19) Uani 1 1 d . . .
H83A H 1.0600 0.3399 0.5485 0.116 Uiso 1 1 calc R . .
H83B H 0.9816 0.3875 0.4925 0.116 Uiso 1 1 calc R . .
H83C H 1.0197 0.3140 0.4581 0.116 Uiso 1 1 calc R . .
C84 C 0.8599(4) 0.2603(4) 0.4387(3) 0.0650(15) Uani 1 1 d . . .
H84A H 0.8786 0.2362 0.3988 0.098 Uiso 1 1 calc R . .
H84B H 0.8355 0.3126 0.4232 0.098 Uiso 1 1 calc R . .
H84C H 0.8153 0.2237 0.4452 0.098 Uiso 1 1 calc R . .
C85 C 0.9835(4) 0.1930(3) 0.5373(4) 0.0709(17) Uani 1 1 d . . .
H85A H 0.9453 0.1556 0.5515 0.106 Uiso 1 1 calc R . .
H85B H 1.0389 0.2041 0.5811 0.106 Uiso 1 1 calc R . .
H85C H 0.9947 0.1685 0.4933 0.106 Uiso 1 1 calc R . .
C86 C 0.9691(4) 0.4963(3) 0.7274(3) 0.0654(16) Uani 1 1 d D . .
C87 C 0.9813(12) 0.4955(9) 0.8148(8) 0.105(3) Uani 0.50 1 d PD B 1
H87A H 0.9248 0.4824 0.8189 0.158 Uiso 0.50 1 calc PR B 1
H87B H 1.0047 0.5491 0.8408 0.158 Uiso 0.50 1 calc PR B 1
H87C H 1.0220 0.4545 0.8390 0.158 Uiso 0.50 1 calc PR B 1
C88 C 0.9081(10) 0.5668(8) 0.6947(10) 0.105(3) Uani 0.50 1 d PD B 1
H88A H 0.8508 0.5543 0.6975 0.158 Uiso 0.50 1 calc PR B 1
H88B H 0.9012 0.5723 0.6409 0.158 Uiso 0.50 1 calc PR B 1
H88C H 0.9341 0.6178 0.7252 0.158 Uiso 0.50 1 calc PR B 1
C89 C 1.0541(10) 0.5231(9) 0.7179(10) 0.105(3) Uani 0.50 1 d PD B 1
H89A H 1.0773 0.5751 0.7474 0.158 Uiso 0.50 1 calc PR B 1
H89B H 1.0427 0.5292 0.6633 0.158 Uiso 0.50 1 calc PR B 1
H89C H 1.0967 0.4820 0.7369 0.158 Uiso 0.50 1 calc PR B 1
C87A C 0.9369(12) 0.5221(9) 0.7944(9) 0.105(3) Uani 0.50 1 d PD B 2
H87D H 0.9676 0.5736 0.8206 0.158 Uiso 0.50 1 calc PR B 2
H87E H 0.9492 0.4800 0.8313 0.158 Uiso 0.50 1 calc PR B 2
H87F H 0.8740 0.5288 0.7728 0.158 Uiso 0.50 1 calc PR B 2
C88A C 0.9475(12) 0.5616(8) 0.6678(9) 0.105(3) Uani 0.50 1 d PD B 2
H88D H 0.9757 0.6141 0.6934 0.158 Uiso 0.50 1 calc PR B 2
H88E H 0.8842 0.5658 0.6453 0.158 Uiso 0.50 1 calc PR B 2
H88F H 0.9690 0.5461 0.6270 0.158 Uiso 0.50 1 calc PR B 2
C89A C 1.0688(9) 0.4892(9) 0.7604(10) 0.105(3) Uani 0.50 1 d PD B 2
H89D H 1.0976 0.5408 0.7880 0.158 Uiso 0.50 1 calc PR B 2
H89E H 1.0890 0.4765 0.7182 0.158 Uiso 0.50 1 calc PR B 2
H89F H 1.0832 0.4458 0.7961 0.158 Uiso 0.50 1 calc PR B 2
C90 C 0.6921(3) 0.0112(3) 0.6084(3) 0.0437(11) Uani 1 1 d . . .
H90A H 0.7209 -0.0392 0.6064 0.066 Uiso 1 1 calc R . .
H90B H 0.6352 0.0086 0.5660 0.066 Uiso 1 1 calc R . .
H90C H 0.6841 0.0180 0.6577 0.066 Uiso 1 1 calc R . .
O9 O 0.7839(13) 0.7215(11) 0.2862(10) 0.200(5) Uiso 0.50 1 d PD C -1
C91 C 0.7046(15) 0.7592(17) 0.2707(14) 0.200(5) Uiso 0.50 1 d PD C -1
H91A H 0.7110 0.8018 0.3120 0.240 Uiso 0.50 1 calc PR C -1
H91B H 0.6579 0.7186 0.2688 0.240 Uiso 0.50 1 calc PR C -1
C92 C 0.6805(13) 0.7971(16) 0.1930(14) 0.200(5) Uiso 0.50 1 d PD C -1
H92A H 0.6539 0.8497 0.1939 0.240 Uiso 0.50 1 calc PR C -1
H92B H 0.6397 0.7602 0.1506 0.240 Uiso 0.50 1 calc PR C -1
C93 C 0.7696(16) 0.8088(15) 0.1849(13) 0.200(5) Uiso 0.50 1 d PD C -1
H93A H 0.7943 0.8654 0.2009 0.240 Uiso 0.50 1 calc PR C -1
H93B H 0.7643 0.7959 0.1310 0.240 Uiso 0.50 1 calc PR C -1
C94 C 0.8274(13) 0.7483(17) 0.2394(15) 0.200(5) Uiso 0.50 1 d PD C -1
H94A H 0.8373 0.7016 0.2089 0.240 Uiso 0.50 1 calc PR C -1
H94B H 0.8848 0.7755 0.2715 0.240 Uiso 0.50 1 calc PR C -1
C95 C 0.5468(16) 0.5064(18) 0.0070(17) 0.198(6) Uiso 0.50 1 d PD . .
C96 C 0.5695(19) 0.5746(17) 0.0752(16) 0.198(6) Uiso 0.50 1 d PD . .
C97 C 0.6682(19) 0.5736(18) 0.1161(17) 0.198(6) Uiso 0.50 1 d PD . .

loop_
_atom_site_aniso_label
_atom_site_aniso_U_11
_atom_site_aniso_U_22
_atom_site_aniso_U_33
_atom_site_aniso_U_23
_atom_site_aniso_U_13
_atom_site_aniso_U_12
Al1 0.0374(7) 0.0282(6) 0.0357(7) 0.0010(5) 0.0096(6) 0.0025(5)
Al2 0.0326(7) 0.0314(7) 0.0335(7) 0.0020(5) 0.0060(6) 0.0022(5)
N1 0.040(2) 0.0295(18) 0.039(2) 0.0015(16) 0.0060(17) -0.0008(16)
N2 0.034(2) 0.038(2) 0.0310(19) 0.0039(16) 0.0106(16) 0.0035(16)
N3 0.034(2) 0.0342(19) 0.0299(19) 0.0007(16) 0.0025(16) 0.0017(16)
N4 0.033(2) 0.038(2) 0.040(2) 0.0038(17) 0.0109(17) 0.0011(16)
O1 0.0391(18) 0.0461(18) 0.0403(18) 0.0090(15) 0.0052(15) 0.0021(14)
O2 0.0447(19) 0.0459(18) 0.0375(17) -0.0051(14) 0.0124(15) 0.0032(15)
O3 0.0407(18) 0.0355(16) 0.0407(17) 0.0085(14) 0.0079(14) 0.0028(13)
O4 0.0341(16) 0.0290(15) 0.0365(16) 0.0006(13) 0.0089(13) 0.0003(12)
O5 0.0382(18) 0.0470(18) 0.0335(17) 0.0081(14) 0.0030(14) 0.0087(14)
O6 0.0372(18) 0.0427(17) 0.0450(19) 0.0015(15) 0.0110(15) 0.0001(14)
O7 0.0361(17) 0.0338(16) 0.0370(17) -0.0014(13) 0.0036(14) 0.0079(13)
O8 0.0386(17) 0.0327(15) 0.0362(16) -0.0016(13) 0.0111(14) -0.0013(13)
C1 0.048(3) 0.031(2) 0.034(2) 0.0004(19) -0.001(2) 0.004(2)
C2 0.051(3) 0.041(3) 0.034(2) -0.001(2) 0.007(2) 0.003(2)
C3 0.037(3) 0.033(2) 0.047(3) -0.004(2) 0.008(2) -0.0032(19)
C4 0.055(3) 0.047(3) 0.054(3) 0.003(2) 0.011(3) -0.016(2)
C5 0.055(4) 0.065(4) 0.077(4) 0.001(3) 0.023(3) -0.014(3)
C6 0.037(3) 0.067(4) 0.077(4) -0.001(3) 0.006(3) -0.005(3)
C7 0.040(3) 0.057(3) 0.055(3) -0.004(3) 0.007(2) 0.001(2)
C8 0.041(3) 0.031(2) 0.045(3) -0.003(2) 0.011(2) -0.001(2)
C9 0.036(2) 0.035(2) 0.037(2) -0.0002(19) 0.015(2) 0.0043(19)
C10 0.047(3) 0.054(3) 0.056(3) -0.003(2) 0.024(3) 0.005(2)
C11 0.049(3) 0.072(4) 0.071(4) -0.016(3) 0.031(3) -0.001(3)
C12 0.078(4) 0.066(4) 0.064(4) -0.007(3) 0.048(3) 0.007(3)
C13 0.058(3) 0.057(3) 0.039(3) -0.003(2) 0.023(2) 0.005(3)
C14 0.040(3) 0.038(2) 0.043(3) -0.001(2) 0.017(2) 0.006(2)
C15 0.041(3) 0.035(2) 0.037(2) 0.003(2) 0.013(2) 0.007(2)
C16 0.041(3) 0.045(3) 0.036(2) 0.004(2) 0.008(2) 0.007(2)
C17 0.058(3) 0.053(3) 0.038(3) 0.005(2) 0.001(2) 0.013(3)
C18 0.080(4) 0.041(3) 0.040(3) 0.004(2) 0.005(3) 0.016(3)
C19 0.073(4) 0.033(2) 0.046(3) 0.007(2) 0.007(3) 0.002(2)
C20 0.049(3) 0.033(2) 0.037(3) 0.002(2) 0.006(2) 0.003(2)
C21 0.055(3) 0.032(2) 0.042(3) 0.003(2) 0.008(2) -0.007(2)
C22 0.046(3) 0.052(3) 0.056(3) 0.010(3) 0.002(3) -0.007(2)
C23 0.090(5) 0.082(5) 0.087(5) 0.007(4) -0.038(4) -0.029(4)
C24 0.058(4) 0.087(4) 0.090(5) 0.016(4) 0.019(3) -0.020(3)
C25 0.109(5) 0.048(3) 0.059(4) -0.007(3) 0.029(4) -0.007(3)
C26 0.119(6) 0.049(3) 0.045(3) 0.013(3) 0.005(3) 0.031(3)
C27 0.099(5) 0.063(4) 0.052(3) 0.019(3) 0.008(3) 0.009(3)
C28 0.167(8) 0.029(4) 0.064(5) 0.004(3) 0.014(5) 0.045(4)
C29 0.167(8) 0.029(4) 0.064(5) 0.004(3) 0.014(5) 0.045(4)
C28A 0.167(8) 0.029(4) 0.064(5) 0.004(3) 0.014(5) 0.045(4)
C29A 0.167(8) 0.029(4) 0.064(5) 0.004(3) 0.014(5) 0.045(4)
C30 0.031(2) 0.030(2) 0.030(2) 0.0050(18) 0.0065(18) 0.0068(18)
C31 0.033(2) 0.039(2) 0.042(3) 0.007(2) 0.016(2) 0.0074(19)
C32 0.049(3) 0.043(3) 0.045(3) -0.002(2) 0.024(2) 0.006(2)
C33 0.055(3) 0.035(2) 0.048(3) 0.000(2) 0.024(2) 0.003(2)
C34 0.040(3) 0.029(2) 0.034(2) -0.0032(18) 0.016(2) -0.0034(18)
C35 0.033(2) 0.029(2) 0.029(2) 0.0046(17) 0.0076(18) 0.0040(17)
C36 0.029(2) 0.036(2) 0.034(2) 0.0047(19) 0.0091(19) 0.0006(18)
C37 0.042(3) 0.043(3) 0.056(3) 0.006(2) 0.023(2) 0.000(2)
C38 0.035(3) 0.058(3) 0.070(4) 0.006(3) 0.013(3) -0.003(2)
C39 0.061(3) 0.052(3) 0.060(3) 0.014(3) 0.025(3) -0.002(3)
C40 0.063(4) 0.066(4) 0.090(4) -0.004(3) 0.055(3) -0.008(3)
C41 0.080(4) 0.048(3) 0.065(4) -0.016(3) 0.045(3) -0.011(3)
C42 0.123(6) 0.091(5) 0.053(4) -0.028(3) 0.041(4) -0.033(4)
C43 0.118(6) 0.054(4) 0.137(7) -0.027(4) 0.079(5) 0.003(4)
C44 0.104(5) 0.061(4) 0.083(4) -0.029(3) 0.052(4) -0.032(3)
C45 0.050(3) 0.036(2) 0.048(3) 0.000(2) 0.012(2) 0.005(2)
C46 0.044(3) 0.042(3) 0.032(2) 0.004(2) -0.002(2) 0.012(2)
C47 0.039(3) 0.044(3) 0.046(3) 0.002(2) -0.002(2) 0.007(2)
C48 0.044(3) 0.033(2) 0.030(2) -0.0032(18) 0.006(2) -0.0026(19)
C49 0.043(3) 0.048(3) 0.039(3) -0.002(2) 0.006(2) -0.002(2)
C50 0.067(4) 0.063(3) 0.043(3) -0.003(3) 0.023(3) 0.000(3)
C51 0.067(4) 0.075(4) 0.033(3) 0.009(3) 0.014(3) -0.001(3)
C52 0.047(3) 0.057(3) 0.035(3) 0.010(2) 0.006(2) 0.000(2)
C53 0.043(3) 0.038(2) 0.033(2) 0.003(2) 0.010(2) -0.001(2)
C54 0.040(3) 0.039(2) 0.048(3) 0.007(2) 0.015(2) 0.003(2)
C55 0.056(4) 0.086(4) 0.049(3) 0.007(3) 0.021(3) 0.004(3)
C56 0.068(4) 0.106(5) 0.071(4) 0.020(4) 0.041(4) 0.006(4)
C57 0.052(4) 0.072(4) 0.090(5) 0.016(3) 0.035(4) 0.004(3)
C58 0.042(3) 0.048(3) 0.064(3) 0.011(3) 0.018(3) 0.007(2)
C59 0.037(3) 0.034(2) 0.050(3) 0.007(2) 0.015(2) 0.0058(19)
C60 0.034(2) 0.034(2) 0.038(2) 0.0042(19) 0.010(2) -0.0004(19)
C61 0.037(3) 0.041(2) 0.032(2) 0.0000(19) 0.010(2) 0.004(2)
C62 0.042(3) 0.047(3) 0.034(2) 0.003(2) 0.006(2) 0.004(2)
C63 0.035(2) 0.034(2) 0.036(2) 0.0055(19) 0.009(2) 0.0039(18)
C64 0.038(2) 0.036(2) 0.035(2) -0.0015(19) 0.011(2) 0.0021(19)
C65 0.037(2) 0.035(2) 0.034(2) -0.0010(19) 0.010(2) 0.0013(19)
C66 0.042(3) 0.031(2) 0.032(2) -0.0033(19) 0.008(2) 0.0021(19)
C67 0.079(4) 0.047(3) 0.037(3) -0.001(2) 0.014(3) 0.015(3)
C68 0.107(6) 0.107(5) 0.077(5) 0.008(4) 0.059(4) 0.046(4)
C69 0.098(5) 0.046(3) 0.051(3) -0.007(3) -0.003(3) -0.004(3)
C70 0.151(7) 0.066(4) 0.034(3) -0.005(3) 0.014(4) 0.031(4)
C71 0.038(3) 0.040(2) 0.043(3) 0.011(2) 0.012(2) 0.007(2)
C72 0.045(3) 0.065(3) 0.059(3) 0.007(3) 0.005(3) 0.018(3)
C73 0.068(4) 0.073(4) 0.084(4) 0.041(3) 0.035(3) 0.023(3)
C74 0.074(4) 0.049(3) 0.055(3) 0.008(3) 0.019(3) 0.029(3)
C75 0.035(2) 0.032(2) 0.035(2) 0.0005(19) 0.004(2) 0.0038(19)
C76 0.035(2) 0.037(2) 0.039(2) 0.001(2) 0.009(2) 0.0023(19)
C77 0.043(3) 0.038(3) 0.049(3) 0.002(2) 0.009(2) -0.005(2)
C78 0.047(3) 0.035(2) 0.049(3) -0.004(2) 0.009(2) -0.003(2)
C79 0.054(3) 0.037(2) 0.039(3) -0.008(2) 0.010(2) 0.003(2)
C80 0.033(2) 0.037(2) 0.036(2) 0.0024(19) 0.010(2) 0.0018(19)
C81 0.043(3) 0.044(3) 0.035(2) 0.004(2) 0.013(2) 0.009(2)
C82 0.044(3) 0.047(3) 0.063(3) -0.006(2) 0.025(3) -0.007(2)
C83 0.072(4) 0.074(4) 0.108(5) -0.014(4) 0.062(4) -0.016(3)
C84 0.070(4) 0.076(4) 0.052(3) -0.006(3) 0.029(3) -0.011(3)
C85 0.061(4) 0.056(3) 0.102(5) -0.011(3) 0.039(4) 0.011(3)
C86 0.068(4) 0.052(3) 0.064(4) -0.013(3) 0.013(3) -0.013(3)
C87 0.123(7) 0.061(4) 0.113(6) -0.035(4) 0.031(5) -0.025(4)
C88 0.123(7) 0.061(4) 0.113(6) -0.035(4) 0.031(5) -0.025(4)
C89 0.123(7) 0.061(4) 0.113(6) -0.035(4) 0.031(5) -0.025(4)
C87A 0.123(7) 0.061(4) 0.113(6) -0.035(4) 0.031(5) -0.025(4)
C88A 0.123(7) 0.061(4) 0.113(6) -0.035(4) 0.031(5) -0.025(4)
C89A 0.123(7) 0.061(4) 0.113(6) -0.035(4) 0.031(5) -0.025(4)
C90 0.042(3) 0.037(2) 0.051(3) 0.008(2) 0.015(2) 0.004(2)

loop_
_atom_type_symbol
_atom_type_description
_atom_type_scat_dispersion_real
_atom_type_scat_dispersion_imag
_atom_type_scat_source
C C 0.0033 0.0016 'International Tables Vol C Tables 4.2.6.8 and 6.1.1.4'
H H 0.0000 0.0000 'International Tables Vol C Tables 4.2.6.8 and 6.1.1.4'
N N 0.0061 0.0033 'International Tables Vol C Tables 4.2.6.8 and 6.1.1.4'
O O 0.0106 0.0060 'International Tables Vol C Tables 4.2.6.8 and 6.1.1.4'
Al Al 0.0645 0.0514 'International Tables Vol C Tables 4.2.6.8 and 6.1.1.4'

loop_
_geom_angle_atom_site_label_1
_geom_angle_atom_site_label_2
_geom_angle_atom_site_label_3
_geom_angle
_geom_angle_site_symmetry_1
O3 Al1 O4 95.06(14) .
O3 Al1 C45 103.29(18) .
O4 Al1 C45 161.65(18) .
O3 Al1 N1 89.81(14) .
O4 Al1 N1 88.39(14) .
C45 Al1 N1 91.46(18) .
O3 Al1 N2 95.09(14) .
O4 Al1 N2 85.01(13) .
C45 Al1 N2 93.43(17) .
N1 Al1 N2 172.10(15) .
O7 Al2 O8 96.64(14) .
O7 Al2 C90 102.92(17) .
O8 Al2 C90 160.43(18) .
O7 Al2 N4 93.66(14) .
O8 Al2 N4 85.27(14) .
C90 Al2 N4 93.75(17) .
O7 Al2 N3 90.32(14) .
O8 Al2 N3 88.26(14) .
C90 Al2 N3 91.25(17) .
N4 Al2 N3 172.75(15) .
C21 N1 C3 117.9(4) .
C21 N1 Al1 117.3(3) .
C3 N1 Al1 124.7(3) .
C36 N2 C9 117.5(4) .
C36 N2 Al1 120.9(3) .
C9 N2 Al1 121.6(3) .
C66 N3 C48 117.4(4) .
C66 N3 Al2 117.2(3) .
C48 N3 Al2 125.1(3) .
C81 N4 C54 117.5(4) .
C81 N4 Al2 121.1(3) .
C54 N4 Al2 121.4(3) .
C8 O1 C1 118.4(3) .
C14 O2 C2 120.7(4) .
C15 O3 Al1 128.4(3) .
C30 O4 Al1 123.7(3) .
C53 O5 C46 117.9(3) .
C59 O6 C47 119.7(4) .
C60 O7 Al2 128.3(3) .
C75 O8 Al2 125.7(3) .
O1 C1 C2 106.6(4) .
O1 C1 H1A 110.4 .
C2 C1 H1A 110.4 .
O1 C1 H1B 110.4 .
C2 C1 H1B 110.4 .
H1A C1 H1B 108.6 .
O2 C2 C1 106.3(4) .
O2 C2 H2A 110.5 .
C1 C2 H2A 110.5 .
O2 C2 H2B 110.5 .
C1 C2 H2B 110.5 .
H2A C2 H2B 108.7 .
C4 C3 C8 118.4(4) .
C4 C3 N1 123.0(4) .
C8 C3 N1 118.4(4) .
C3 C4 C5 121.3(5) .
C3 C4 H4 119.4 .
C5 C4 H4 119.4 .
C6 C5 C4 119.5(5) .
C6 C5 H5 120.3 .
C4 C5 H5 120.3 .
C5 C6 C7 120.6(5) .
C5 C6 H6 119.7 .
C7 C6 H6 119.7 .
C6 C7 C8 119.6(5) .
C6 C7 H7 120.2 .
C8 C7 H7 120.2 .
O1 C8 C7 124.3(4) .
O1 C8 C3 115.0(4) .
C7 C8 C3 120.7(4) .
C10 C9 C14 120.0(4) .
C10 C9 N2 124.9(4) .
C14 C9 N2 115.1(4) .
C9 C10 C11 119.3(5) .
C9 C10 H10 120.3 .
C11 C10 H10 120.3 .
C12 C11 C10 120.3(5) .
C12 C11 H11 119.8 .
C10 C11 H11 119.8 .
C11 C12 C13 120.5(5) .
C11 C12 H12 119.7 .
C13 C12 H12 119.7 .
C14 C13 C12 118.8(5) .
C14 C13 H13 120.6 .
C12 C13 H13 120.6 .
O2 C14 C13 125.7(4) .
O2 C14 C9 113.2(4) .
C13 C14 C9 121.0(4) .
O3 C15 C20 121.2(4) .
O3 C15 C16 119.5(4) .
C20 C15 C16 119.2(4) .
C17 C16 C15 117.4(4) .
C17 C16 C22 122.1(4) .
C15 C16 C22 120.4(4) .
C16 C17 C18 124.7(5) .
C16 C17 H17 117.7 .
C18 C17 H17 117.7 .
C19 C18 C17 116.5(4) .
C19 C18 C26 125.2(5) .
C17 C18 C26 118.3(5) .
C18 C19 C20 122.4(5) .
C18 C19 H19 118.8 .
C20 C19 H19 118.8 .
C15 C20 C19 119.6(4) .
C15 C20 C21 122.6(4) .
C19 C20 C21 117.4(4) .
N1 C21 C20 126.9(4) .
N1 C21 H21 116.5 .
C20 C21 H21 116.5 .
C25 C22 C24 110.1(5) .
C25 C22 C16 109.3(4) .
C24 C22 C16 111.5(5) .
C25 C22 C23 107.3(5) .
C24 C22 C23 107.8(5) .
C16 C22 C23 110.8(4) .
C22 C23 H23A 109.5 .
C22 C23 H23B 109.5 .
H23A C23 H23B 109.5 .
C22 C23 H23C 109.5 .
H23A C23 H23C 109.5 .
H23B C23 H23C 109.5 .
C22 C24 H24A 109.5 .
C22 C24 H24B 109.5 .
H24A C24 H24B 109.5 .
C22 C24 H24C 109.5 .
H24A C24 H24C 109.5 .
H24B C24 H24C 109.5 .
C22 C25 H25A 109.5 .
C22 C25 H25B 109.5 .
H25A C25 H25B 109.5 .
C22 C25 H25C 109.5 .
H25A C25 H25C 109.5 .
H25B C25 H25C 109.5 .
C28 C26 C29A 79.3(9) .
C28 C26 C27 118.0(7) .
C29A C26 C27 118.4(8) .
C28 C26 C18 113.5(7) .
C29A C26 C18 114.1(7) .
C27 C26 C18 110.5(5) .
C28 C26 C29 108.9(8) .
C29A C26 C29 30.5(7) .
C27 C26 C29 96.9(7) .
C18 C26 C29 107.2(6) .
C28 C26 C28A 27.2(6) .
C29A C26 C28A 106.2(8) .
C27 C26 C28A 101.0(7) .
C18 C26 C28A 104.6(6) .
C29 C26 C28A 134.8(7) .
C26 C27 H27A 109.5 .
C26 C27 H27B 109.5 .
H27A C27 H27B 109.5 .
C26 C27 H27C 109.5 .
H27A C27 H27C 109.5 .
H27B C27 H27C 109.5 .
C26 C28 H28A 109.5 .
C26 C28 H28B 109.5 .
H28A C28 H28B 109.5 .
C26 C28 H28C 109.5 .
H28A C28 H28C 109.5 .
H28B C28 H28C 109.5 .
C26 C29 H29A 109.5 .
C26 C29 H29B 109.5 .
H29A C29 H29B 109.5 .
C26 C29 H29C 109.5 .
H29A C29 H29C 109.5 .
H29B C29 H29C 109.5 .
C26 C28A H28D 109.5 .
C26 C28A H28E 109.5 .
H28D C28A H28E 109.5 .
C26 C28A H28F 109.5 .
H28D C28A H28F 109.5 .
H28E C28A H28F 109.5 .
C26 C29A H29D 109.5 .
C26 C29A H29E 109.5 .
H29D C29A H29E 109.5 .
C26 C29A H29F 109.5 .
H29D C29A H29F 109.5 .
H29E C29A H29F 109.5 .
O4 C30 C35 121.2(4) .
O4 C30 C31 121.2(4) .
C35 C30 C31 117.6(4) .
C32 C31 C30 117.7(4) .
C32 C31 C37 120.7(4) .
C30 C31 C37 121.4(4) .
C31 C32 C33 125.6(4) .
C31 C32 H32 117.2 .
C33 C32 H32 117.2 .
C34 C33 C32 115.5(4) .
C34 C33 C41 124.9(4) .
C32 C33 C41 119.6(4) .
C33 C34 C35 121.9(4) .
C33 C34 H34 119.1 .
C35 C34 H34 119.1 .
C30 C35 C34 121.7(4) .
C30 C35 C36 121.4(4) .
C34 C35 C36 116.8(4) .
N2 C36 C35 123.9(4) .
N2 C36 H36 118.1 .
C35 C36 H36 118.1 .
C39 C37 C40 108.6(4) .
C39 C37 C38 110.1(4) .
C40 C37 C38 107.2(4) .
C39 C37 C31 108.5(4) .
C40 C37 C31 111.8(4) .
C38 C37 C31 110.6(4) .
C37 C38 H38A 109.5 .
C37 C38 H38B 109.5 .
H38A C38 H38B 109.5 .
C37 C38 H38C 109.5 .
H38A C38 H38C 109.5 .
H38B C38 H38C 109.5 .
C37 C39 H39A 109.5 .
C37 C39 H39B 109.5 .
H39A C39 H39B 109.5 .
C37 C39 H39C 109.5 .
H39A C39 H39C 109.5 .
H39B C39 H39C 109.5 .
C37 C40 H40A 109.5 .
C37 C40 H40B 109.5 .
H40A C40 H40B 109.5 .
C37 C40 H40C 109.5 .
H40A C40 H40C 109.5 .
H40B C40 H40C 109.5 .
C33 C41 C44 111.3(4) .
C33 C41 C42 109.2(4) .
C44 C41 C42 107.8(5) .
C33 C41 C43 109.7(5) .
C44 C41 C43 109.4(5) .
C42 C41 C43 109.5(5) .
C41 C42 H42A 109.5 .
C41 C42 H42B 109.5 .
H42A C42 H42B 109.5 .
C41 C42 H42C 109.5 .
H42A C42 H42C 109.5 .
H42B C42 H42C 109.5 .
C41 C43 H43A 109.5 .
C41 C43 H43B 109.5 .
H43A C43 H43B 109.5 .
C41 C43 H43C 109.5 .
H43A C43 H43C 109.5 .
H43B C43 H43C 109.5 .
C41 C44 H44A 109.5 .
C41 C44 H44B 109.5 .
H44A C44 H44B 109.5 .
C41 C44 H44C 109.5 .
H44A C44 H44C 109.5 .
H44B C44 H44C 109.5 .
Al1 C45 H45A 109.5 .
Al1 C45 H45B 109.5 .
H45A C45 H45B 109.5 .
Al1 C45 H45C 109.5 .
H45A C45 H45C 109.5 .
H45B C45 H45C 109.5 .
O5 C46 C47 107.0(3) .
O5 C46 H46A 110.3 .
C47 C46 H46A 110.3 .
O5 C46 H46B 110.3 .
C47 C46 H46B 110.3 .
H46A C46 H46B 108.6 .
O6 C47 C46 107.5(4) .
O6 C47 H47A 110.2 .
C46 C47 H47A 110.2 .
O6 C47 H47B 110.2 .
C46 C47 H47B 110.2 .
H47A C47 H47B 108.5 .
C49 C48 C53 117.9(4) .
C49 C48 N3 122.9(4) .
C53 C48 N3 119.1(4) .
C50 C49 C48 121.5(5) .
C50 C49 H49 119.2 .
C48 C49 H49 119.2 .
C51 C50 C49 119.3(5) .
C51 C50 H50 120.4 .
C49 C50 H50 120.4 .
C50 C51 C52 120.4(5) .
C50 C51 H51 119.8 .
C52 C51 H51 119.8 .
C53 C52 C51 120.0(5) .
C53 C52 H52 120.0 .
C51 C52 H52 120.0 .
O5 C53 C52 123.7(4) .
O5 C53 C48 115.4(4) .
C52 C53 C48 120.9(4) .
C59 C54 C55 120.1(5) .
C59 C54 N4 115.6(4) .
C55 C54 N4 124.3(5) .
C54 C55 C56 119.3(5) .
C54 C55 H55 120.4 .
C56 C55 H55 120.4 .
C55 C56 C57 120.1(6) .
C55 C56 H56 119.9 .
C57 C56 H56 119.9 .
C58 C57 C56 120.9(5) .
C58 C57 H57 119.6 .
C56 C57 H57 119.6 .
C57 C58 C59 118.3(5) .
C57 C58 H58 120.8 .
C59 C58 H58 120.8 .
O6 C59 C54 113.5(4) .
O6 C59 C58 125.2(4) .
C54 C59 C58 121.3(5) .
O7 C60 C65 120.8(4) .
O7 C60 C61 120.0(4) .
C65 C60 C61 119.1(4) .
C62 C61 C60 117.0(4) .
C62 C61 C67 123.0(4) .
C60 C61 C67 119.9(4) .
C61 C62 C63 125.3(4) .
C61 C62 H62 117.3 .
C63 C62 H62 117.3 .
C64 C63 C62 116.6(4) .
C64 C63 C71 123.1(4) .
C62 C63 C71 120.2(4) .
C63 C64 C65 122.0(4) .
C63 C64 H64 119.0 .
C65 C64 H64 119.0 .
C64 C65 C60 119.8(4) .
C64 C65 C66 117.2(4) .
C60 C65 C66 123.0(4) .
N3 C66 C65 127.3(4) .
N3 C66 H66 116.4 .
C65 C66 H66 116.4 .
C68 C67 C69 110.5(5) .
C68 C67 C61 109.5(5) .
C69 C67 C61 110.2(4) .
C68 C67 C70 108.8(5) .
C69 C67 C70 106.7(5) .
C61 C67 C70 111.1(4) .
C67 C68 H68A 109.5 .
C67 C68 H68B 109.5 .
H68A C68 H68B 109.5 .
C67 C68 H68C 109.5 .
H68A C68 H68C 109.5 .
H68B C68 H68C 109.5 .
C67 C69 H69A 109.5 .
C67 C69 H69B 109.5 .
H69A C69 H69B 109.5 .
C67 C69 H69C 109.5 .
H69A C69 H69C 109.5 .
H69B C69 H69C 109.5 .
C67 C70 H70A 109.5 .
C67 C70 H70B 109.5 .
H70A C70 H70B 109.5 .
C67 C70 H70C 109.5 .
H70A C70 H70C 109.5 .
H70B C70 H70C 109.5 .
C74 C71 C73 109.6(4) .
C74 C71 C63 112.1(4) .
C73 C71 C63 107.7(4) .
C74 C71 C72 108.2(4) .
C73 C71 C72 109.0(4) .
C63 C71 C72 110.2(4) .
C71 C72 H72A 109.5 .
C71 C72 H72B 109.5 .
H72A C72 H72B 109.5 .
C71 C72 H72C 109.5 .
H72A C72 H72C 109.5 .
H72B C72 H72C 109.5 .
C71 C73 H73A 109.5 .
C71 C73 H73B 109.5 .
H73A C73 H73B 109.5 .
C71 C73 H73C 109.5 .
H73A C73 H73C 109.5 .
H73B C73 H73C 109.5 .
C71 C74 H74A 109.5 .
C71 C74 H74B 109.5 .
H74A C74 H74B 109.5 .
C71 C74 H74C 109.5 .
H74A C74 H74C 109.5 .
H74B C74 H74C 109.5 .
O8 C75 C80 121.3(4) .
O8 C75 C76 120.5(4) .
C80 C75 C76 118.2(4) .
C77 C76 C75 117.5(4) .
C77 C76 C82 121.3(4) .
C75 C76 C82 121.2(4) .
C76 C77 C78 125.4(4) .
C76 C77 H77 117.3 .
C78 C77 H77 117.3 .
C79 C78 C77 116.5(4) .
C79 C78 C86 122.5(5) .
C77 C78 C86 121.0(5) .
C78 C79 C80 120.8(4) .
C78 C79 H79 119.6 .
C80 C79 H79 119.6 .
C75 C80 C79 121.5(4) .
C75 C80 C81 121.3(4) .
C79 C80 C81 116.8(4) .
N4 C81 C80 124.2(4) .
N4 C81 H81 117.9 .
C80 C81 H81 117.9 .
C84 C82 C85 110.5(4) .
C84 C82 C76 109.7(4) .
C85 C82 C76 110.5(4) .
C84 C82 C83 107.3(5) .
C85 C82 C83 107.5(5) .
C76 C82 C83 111.3(4) .
C82 C83 H83A 109.5 .
C82 C83 H83B 109.5 .
H83A C83 H83B 109.5 .
C82 C83 H83C 109.5 .
H83A C83 H83C 109.5 .
H83B C83 H83C 109.5 .
C82 C84 H84A 109.5 .
C82 C84 H84B 109.5 .
H84A C84 H84B 109.5 .
C82 C84 H84C 109.5 .
H84A C84 H84C 109.5 .
H84B C84 H84C 109.5 .
C82 C85 H85A 109.5 .
C82 C85 H85B 109.5 .
H85A C85 H85B 109.5 .
C82 C85 H85C 109.5 .
H85A C85 H85C 109.5 .
H85B C85 H85C 109.5 .
C89 C86 C89A 36.3(8) .
C89 C86 C78 115.9(7) .
C89A C86 C78 109.6(7) .
C89 C86 C88A 72.6(10) .
C89A C86 C88A 108.5(10) .
C78 C86 C88A 106.8(7) .
C89 C86 C88 103.6(10) .
C89A C86 C88 134.5(9) .
C78 C86 C88 108.9(7) .
C88A C86 C88 36.0(8) .
C89 C86 C87 111.5(10) .
C89A C86 C87 82.4(10) .
C78 C86 C87 110.3(7) .
C88A C86 C87 134.8(9) .
C88 C86 C87 106.0(10) .
C89 C86 C87A 128.5(10) .
C89A C86 C87A 109.8(10) .
C78 C86 C87A 112.4(7) .
C88A C86 C87A 109.7(10) .
C88 C86 C87A 76.3(9) .
C87 C86 C87A 31.1(8) .
C86 C87 H87A 109.5 .
C86 C87 H87B 109.5 .
H87A C87 H87B 109.5 .
C86 C87 H87C 109.5 .
H87A C87 H87C 109.5 .
H87B C87 H87C 109.5 .
C86 C88 H88A 109.5 .
C86 C88 H88B 109.5 .
H88A C88 H88B 109.5 .
C86 C88 H88C 109.5 .
H88A C88 H88C 109.5 .
H88B C88 H88C 109.5 .
C86 C89 H89A 109.5 .
C86 C89 H89B 109.5 .
H89A C89 H89B 109.5 .
C86 C89 H89C 109.5 .
H89A C89 H89C 109.5 .
H89B C89 H89C 109.5 .
C86 C87A H87D 109.5 .
C86 C87A H87E 109.5 .
H87D C87A H87E 109.5 .
C86 C87A H87F 109.5 .
H87D C87A H87F 109.5 .
H87E C87A H87F 109.5 .
C86 C88A H88D 109.5 .
C86 C88A H88E 109.5 .
H88D C88A H88E 109.5 .
C86 C88A H88F 109.5 .
H88D C88A H88F 109.5 .
H88E C88A H88F 109.5 .
C86 C89A H89D 109.5 .
C86 C89A H89E 109.5 .
H89D C89A H89E 109.5 .
C86 C89A H89F 109.5 .
H89D C89A H89F 109.5 .
H89E C89A H89F 109.5 .
Al2 C90 H90A 109.5 .
Al2 C90 H90B 109.5 .
H90A C90 H90B 109.5 .
Al2 C90 H90C 109.5 .
H90A C90 H90C 109.5 .
H90B C90 H90C 109.5 .
C94 O9 C91 111.3(11) .
O9 C91 C92 108.5(11) .
O9 C91 H91A 110.0 .
C92 C91 H91A 110.0 .
O9 C91 H91B 110.0 .
C92 C91 H91B 110.0 .
H91A C91 H91B 108.4 .
C91 C92 C93 102.4(10) .
C91 C92 H92A 111.3 .
C93 C92 H92A 111.3 .
C91 C92 H92B 111.3 .
C93 C92 H92B 111.3 .
H92A C92 H92B 109.2 .
C92 C93 C94 104.3(10) .
C92 C93 H93A 110.9 .
C94 C93 H93A 110.9 .
C92 C93 H93B 110.9 .
C94 C93 H93B 110.9 .
H93A C93 H93B 108.9 .
O9 C94 C93 107.9(10) .
O9 C94 H94A 110.1 .
C93 C94 H94A 110.1 .
O9 C94 H94B 110.1 .
C93 C94 H94B 110.1 .
H94A C94 H94B 108.4 .
C95 C95 C96 97(3) 2_665
C97 C96 C95 104(2) .

loop_
_geom_bond_atom_site_label_1
_geom_bond_atom_site_label_2
_geom_bond_distance
_geom_bond_site_symmetry_2
Al1 O3 1.803(3) .
Al1 O4 1.821(3) .
Al1 C45 1.996(5) .
Al1 N1 2.084(4) .
Al1 N2 2.101(4) .
Al2 O7 1.794(3) .
Al2 O8 1.817(3) .
Al2 C90 1.997(4) .
Al2 N4 2.094(4) .
Al2 N3 2.095(4) .
N1 C21 1.302(5) .
N1 C3 1.420(6) .
N2 C36 1.300(5) .
N2 C9 1.430(5) .
N3 C66 1.296(5) .
N3 C48 1.431(5) .
N4 C81 1.296(5) .
N4 C54 1.436(6) .
O1 C8 1.359(5) .
O1 C1 1.434(5) .
O2 C14 1.372(5) .
O2 C2 1.420(5) .
O3 C15 1.315(5) .
O4 C30 1.330(5) .
O5 C53 1.370(5) .
O5 C46 1.450(5) .
O6 C59 1.372(5) .
O6 C47 1.421(5) .
O7 C60 1.314(5) .
O8 C75 1.335(5) .
C1 C2 1.496(7) .
C1 H1A 0.9800 .
C1 H1B 0.9800 .
C2 H2A 0.9800 .
C2 H2B 0.9800 .
C3 C4 1.381(7) .
C3 C8 1.409(6) .
C4 C5 1.393(7) .
C4 H4 0.9400 .
C5 C6 1.383(8) .
C5 H5 0.9400 .
C6 C7 1.383(7) .
C6 H6 0.9400 .
C7 C8 1.389(6) .
C7 H7 0.9400 .
C9 C10 1.368(6) .
C9 C14 1.403(6) .
C10 C11 1.400(7) .
C10 H10 0.9400 .
C11 C12 1.382(8) .
C11 H11 0.9400 .
C12 C13 1.391(7) .
C12 H12 0.9400 .
C13 C14 1.375(6) .
C13 H13 0.9400 .
C15 C20 1.414(6) .
C15 C16 1.423(6) .
C16 C17 1.386(6) .
C16 C22 1.534(7) .
C17 C18 1.417(7) .
C17 H17 0.9400 .
C18 C19 1.360(7) .
C18 C26 1.518(7) .
C19 C20 1.421(6) .
C19 H19 0.9400 .
C20 C21 1.429(6) .
C21 H21 0.9400 .
C22 C25 1.525(8) .
C22 C24 1.529(8) .
C22 C23 1.551(7) .
C23 H23A 0.9700 .
C23 H23B 0.9700 .
C23 H23C 0.9700 .
C24 H24A 0.9700 .
C24 H24B 0.9700 .
C24 H24C 0.9700 .
C25 H25A 0.9700 .
C25 H25B 0.9700 .
C25 H25C 0.9700 .
C26 C28 1.471(14) .
C26 C29A 1.484(13) .
C26 C27 1.512(8) .
C26 C29 1.616(14) .
C26 C28A 1.632(14) .
C27 H27A 0.9700 .
C27 H27B 0.9700 .
C27 H27C 0.9700 .
C28 H28A 0.9700 .
C28 H28B 0.9700 .
C28 H28C 0.9700 .
C29 H29A 0.9700 .
C29 H29B 0.9700 .
C29 H29C 0.9700 .
C28A H28D 0.9700 .
C28A H28E 0.9700 .
C28A H28F 0.9700 .
C29A H29D 0.9700 .
C29A H29E 0.9700 .
C29A H29F 0.9700 .
C30 C35 1.408(6) .
C30 C31 1.431(6) .
C31 C32 1.378(6) .
C31 C37 1.544(6) .
C32 C33 1.418(6) .
C32 H32 0.9400 .
C33 C34 1.368(6) .
C33 C41 1.521(7) .
C34 C35 1.409(6) .
C34 H34 0.9400 .
C35 C36 1.432(6) .
C36 H36 0.9400 .
C37 C39 1.529(7) .
C37 C40 1.534(7) .
C37 C38 1.543(7) .
C38 H38A 0.9700 .
C38 H38B 0.9700 .
C38 H38C 0.9700 .
C39 H39A 0.9700 .
C39 H39B 0.9700 .
C39 H39C 0.9700 .
C40 H40A 0.9700 .
C40 H40B 0.9700 .
C40 H40C 0.9700 .
C41 C44 1.528(8) .
C41 C42 1.547(8) .
C41 C43 1.550(9) .
C42 H42A 0.9700 .
C42 H42B 0.9700 .
C42 H42C 0.9700 .
C43 H43A 0.9700 .
C43 H43B 0.9700 .
C43 H43C 0.9700 .
C44 H44A 0.9700 .
C44 H44B 0.9700 .
C44 H44C 0.9700 .
C45 H45A 0.9700 .
C45 H45B 0.9700 .
C45 H45C 0.9700 .
C46 C47 1.485(7) .
C46 H46A 0.9800 .
C46 H46B 0.9800 .
C47 H47A 0.9800 .
C47 H47B 0.9800 .
C48 C49 1.392(6) .
C48 C53 1.401(6) .
C49 C50 1.387(6) .
C49 H49 0.9400 .
C50 C51 1.382(7) .
C50 H50 0.9400 .
C51 C52 1.385(7) .
C51 H51 0.9400 .
C52 C53 1.379(6) .
C52 H52 0.9400 .
C54 C59 1.376(6) .
C54 C55 1.379(7) .
C55 C56 1.385(8) .
C55 H55 0.9400 .
C56 C57 1.388(8) .
C56 H56 0.9400 .
C57 C58 1.374(8) .
C57 H57 0.9400 .
C58 C59 1.389(7) .
C58 H58 0.9400 .
C60 C65 1.422(6) .
C60 C61 1.432(6) .
C61 C62 1.393(6) .
C61 C67 1.532(6) .
C62 C63 1.401(6) .
C62 H62 0.9400 .
C63 C64 1.377(6) .
C63 C71 1.532(6) .
C64 C65 1.421(6) .
C64 H64 0.9400 .
C65 C66 1.433(6) .
C66 H66 0.9400 .
C67 C68 1.513(8) .
C67 C69 1.531(7) .
C67 C70 1.553(7) .
C68 H68A 0.9700 .
C68 H68B 0.9700 .
C68 H68C 0.9700 .
C69 H69A 0.9700 .
C69 H69B 0.9700 .
C69 H69C 0.9700 .
C70 H70A 0.9700 .
C70 H70B 0.9700 .
C70 H70C 0.9700 .
C71 C74 1.504(7) .
C71 C73 1.532(7) .
C71 C72 1.541(7) .
C72 H72A 0.9700 .
C72 H72B 0.9700 .
C72 H72C 0.9700 .
C73 H73A 0.9700 .
C73 H73B 0.9700 .
C73 H73C 0.9700 .
C74 H74A 0.9700 .
C74 H74B 0.9700 .
C74 H74C 0.9700 .
C75 C80 1.406(6) .
C75 C76 1.429(6) .
C76 C77 1.383(6) .
C76 C82 1.532(7) .
C77 C78 1.408(7) .
C77 H77 0.9400 .
C78 C79 1.376(7) .
C78 C86 1.530(7) .
C79 C80 1.419(6) .
C79 H79 0.9400 .
C80 C81 1.429(6) .
C81 H81 0.9400 .
C82 C84 1.526(7) .
C82 C85 1.528(7) .
C82 C83 1.550(7) .
C83 H83A 0.9700 .
C83 H83B 0.9700 .
C83 H83C 0.9700 .
C84 H84A 0.9700 .
C84 H84B 0.9700 .
C84 H84C 0.9700 .
C85 H85A 0.9700 .
C85 H85B 0.9700 .
C85 H85C 0.9700 .
C86 C89 1.514(14) .
C86 C89A 1.528(14) .
C86 C88A 1.531(14) .
C86 C88 1.551(14) .
C86 C87 1.555(14) .
C86 C87A 1.559(14) .
C87 H87A 0.9700 .
C87 H87B 0.9700 .
C87 H87C 0.9700 .
C88 H88A 0.9700 .
C88 H88B 0.9700 .
C88 H88C 0.9700 .
C89 H89A 0.9700 .
C89 H89B 0.9700 .
C89 H89C 0.9700 .
C87A H87D 0.9700 .
C87A H87E 0.9700 .
C87A H87F 0.9700 .
C88A H88D 0.9700 .
C88A H88E 0.9700 .
C88A H88F 0.9700 .
C89A H89D 0.9700 .
C89A H89E 0.9700 .
C89A H89F 0.9700 .
C90 H90A 0.9700 .
C90 H90B 0.9700 .
C90 H90C 0.9700 .
O9 C94 1.384(15) .
O9 C91 1.397(15) .
C91 C92 1.517(16) .
C91 H91A 0.9800 .
C91 H91B 0.9800 .
C92 C93 1.524(16) .
C92 H92A 0.9800 .
C92 H92B 0.9800 .
C93 C94 1.538(16) .
C93 H93A 0.9800 .
C93 H93B 0.9800 .
C94 H94A 0.9800 .
C94 H94B 0.9800 .
C95 C95 1.46(5) 2_665
C95 C96 1.567(18) .
C96 C97 1.510(18) .
